data_4341496
loop_
_publ_author_name
'Senchyk, Ganna A.'
'Lysenko, Andrey B.'
'Babaryk, Artem A.'
'Rusanov, Eduard B.'
'Krautscheid, Harald'
'Neves, Patr\'icia'
'Valente, Anabela A.'
'Gon\,calves, Isabel S'
'Kr\"amer, Karl W'
'Liu, Shi-Xia'
'Decurtins, Silvio'
'Domasevitch, Konstantin V.'

_publ_section_title
;
 Triazolyl-based copper-molybdate hybrids: from composition space diagram
 to magnetism and catalytic performance.
;
_journal_issue 19
_journal_name_full 'Inorganic chemistry'
_journal_page_first 10112
_journal_page_last 10121
_journal_paper_doi 10.1021/ic5009736
_journal_volume 53
_journal_year 2014
_chemical_absolute_configuration ad
_chemical_formula_moiety 'C28 H36 Cu2 N12, Mo2 O7, H2 O'
_chemical_formula_sum 'C28 H38 Cu2 Mo2 N12 O8'
_chemical_formula_weight 989.66
_chemical_name_systematic
;
Poly[bis-[1,3-di(1,2,4-triazol-4-yl)adamantane]-dicopper(I)
dimolybdate(VI)]
;
_space_group_IT_number 19
_space_group_name_Hall 'P 2ac 2ab'
_symmetry_cell_setting orthorhombic
_symmetry_Int_Tables_number 19
_symmetry_space_group_name_Hall 'P 2ac 2ab'
_symmetry_space_group_name_H-M 'P 21 21 21'
_atom_sites_solution_hydrogens geom
_atom_sites_solution_primary direct
_atom_sites_solution_secondary difmap
_audit_creation_method SHELXL-97
_cell_angle_alpha 90.00
_cell_angle_beta 90.00
_cell_angle_gamma 90.00
_cell_formula_units_Z 4
_cell_length_a 9.3560(7)
_cell_length_b 11.5131(7)
_cell_length_c 31.1479(17)
_cell_measurement_reflns_used 8000
_cell_measurement_temperature 213(2)
_cell_measurement_theta_max 27.87
_cell_measurement_theta_min 2.54
_cell_volume 3355.1(4)
_computing_cell_refinement 'IPDS Software (Stoe & Cie, 2000)'
_computing_data_collection 'IPDS Software (Stoe & Cie, 2000)'
_computing_data_reduction 'IPDS Software (Stoe & Cie, 2000)'
_computing_molecular_graphics 'Diamond 2.1e (Brandenburg, 1999)'
_computing_publication_material 'WinGX 1.70.01 (Farrugia, 1999)'
_computing_structure_refinement 'SHELXL-97 (Sheldrick, 2008)'
_computing_structure_solution 'SHELXS-97 (Sheldrick, 2008)'
_diffrn_ambient_temperature 213(2)
_diffrn_measured_fraction_theta_full 0.997
_diffrn_measured_fraction_theta_max 0.997
_diffrn_measurement_device_type 'Stoe Imaging plate diffraction system'
_diffrn_measurement_method '\f oscillation scans'
_diffrn_radiation_monochromator graphite
_diffrn_radiation_source 'fine-focus sealed tube'
_diffrn_radiation_type MoK\a
_diffrn_radiation_wavelength 0.71073
_diffrn_reflns_av_R_equivalents 0.0390
_diffrn_reflns_av_sigmaI/netI 0.0712
_diffrn_reflns_limit_h_max 11
_diffrn_reflns_limit_h_min -12
_diffrn_reflns_limit_k_max 15
_diffrn_reflns_limit_k_min -15
_diffrn_reflns_limit_l_max 40
_diffrn_reflns_limit_l_min -40
_diffrn_reflns_number 23137
_diffrn_reflns_theta_full 27.87
_diffrn_reflns_theta_max 27.87
_diffrn_reflns_theta_min 2.54
_diffrn_standards_decay_% 0
_exptl_absorpt_coefficient_mu 2.051
_exptl_absorpt_correction_T_max 0.8369
_exptl_absorpt_correction_T_min 0.6967
_exptl_absorpt_correction_type numerical
_exptl_absorpt_process_details 'X-RED (Stoe & Cie, 2001) and X-SHAPE (Stoe & Cie, 1999)'
_exptl_crystal_colour colorless
_exptl_crystal_density_diffrn 1.959
_exptl_crystal_density_method 'not measured'
_exptl_crystal_description plate
_exptl_crystal_F_000 1984
_exptl_crystal_size_max 0.19
_exptl_crystal_size_mid 0.10
_exptl_crystal_size_min 0.09
_refine_diff_density_max 1.005
_refine_diff_density_min -0.862
_refine_diff_density_rms 0.079
_refine_ls_abs_structure_details 'Flack H D (1983), Acta Cryst. A39, 876-881'
_refine_ls_abs_structure_Flack 0.096(10)
_refine_ls_extinction_method none
_refine_ls_goodness_of_fit_ref 0.800
_refine_ls_hydrogen_treatment constr
_refine_ls_matrix_type full
_refine_ls_number_parameters 469
_refine_ls_number_reflns 7931
_refine_ls_number_restraints 0
_refine_ls_restrained_S_all 0.800
_refine_ls_R_factor_all 0.0453
_refine_ls_R_factor_gt 0.0281
_refine_ls_shift/su_max 0.001
_refine_ls_shift/su_mean 0.000
_refine_ls_structure_factor_coef Fsqd
_refine_ls_weighting_details 'calc w=1/[\s^2^(Fo^2^)+(0.0178P)^2^+0.0000P] where P=(Fo^2^+2Fc^2^)/3'
_refine_ls_weighting_scheme calc
_refine_ls_wR_factor_gt 0.0459
_refine_ls_wR_factor_ref 0.0484
_reflns_number_gt 5951
_reflns_number_total 7931
_reflns_threshold_expression >2sigma(I)
_cod_data_source_file ic5009736_si_002.cif
_cod_data_source_block (3)
_cod_depositor_comments
;
The following automatic conversions were performed:

data name '_iucr_refine_instruction_details' was replaced with
'_iucr_refine_instructions_details' as specified in the replacement
file 'data/replacement-values/replacement_tags.lst'.

Automatic conversion script
Id: cif_correct_tags 9268 2022-04-12 08:56:07Z antanas 
;
_cod_database_code 4341496

loop_
_symmetry_equiv_pos_as_xyz
'x, y, z'
'-x+1/2, -y, z+1/2'
'x+1/2, -y+1/2, -z'
'-x, y+1/2, -z+1/2'

loop_
_atom_site_label
_atom_site_type_symbol
_atom_site_fract_x
_atom_site_fract_y
_atom_site_fract_z
_atom_site_U_iso_or_equiv
_atom_site_adp_type
_atom_site_occupancy
_atom_site_symmetry_multiplicity
_atom_site_calc_flag
_atom_site_refinement_flags
Cu1 Cu 0.17036(5) -0.26807(3) 0.311203(14) 0.02311(10) Uani 1 1 d .
Cu2 Cu 0.23601(6) 0.50675(4) 0.386048(15) 0.02551(11) Uani 1 1 d .
Mo1 Mo 0.94632(3) 0.14045(3) 0.367849(10) 0.02565(7) Uani 1 1 d .
Mo2 Mo 0.57839(4) 0.17624(3) 0.349799(12) 0.03435(9) Uani 1 1 d .
O1 O 0.7708(3) 0.1347(2) 0.33823(7) 0.0278(6) Uani 1 1 d .
O2 O 0.9383(4) 0.0510(3) 0.41143(9) 0.0558(9) Uani 1 1 d .
O3 O 1.0843(3) 0.0950(3) 0.33641(10) 0.0559(9) Uani 1 1 d .
O4 O 0.9804(4) 0.2784(3) 0.38502(14) 0.0809(13) Uani 1 1 d .
O5 O 0.5445(4) 0.1587(4) 0.40270(11) 0.0906(14) Uani 1 1 d .
O6 O 0.4696(4) 0.0951(4) 0.31811(15) 0.0986(16) Uani 1 1 d .
O7 O 0.5504(5) 0.3197(3) 0.33699(16) 0.1036(16) Uani 1 1 d .
N1 N 0.1863(3) -0.2373(2) 0.37308(9) 0.0232(6) Uani 1 1 d .
N2 N 0.2178(4) -0.3252(2) 0.40166(9) 0.0278(7) Uani 1 1 d .
N3 N 0.2413(3) -0.1581(2) 0.43486(9) 0.0212(6) Uani 1 1 d .
N4 N 0.2834(3) 0.4046(2) 0.43297(9) 0.0212(7) Uani 1 1 d .
N5 N 0.3156(3) 0.4435(2) 0.47406(9) 0.0222(7) Uani 1 1 d .
N6 N 0.3040(3) 0.2517(2) 0.47404(8) 0.0174(6) Uani 1 1 d .
N7 N 0.1674(3) -0.1563(2) 0.26485(8) 0.0209(6) Uani 1 1 d .
N8 N 0.1090(3) -0.1809(3) 0.22524(9) 0.0284(7) Uani 1 1 d .
N9 N 0.2078(3) -0.0086(2) 0.22305(8) 0.0173(6) Uani 1 1 d .
N10 N 0.2147(3) 0.4798(2) 0.32496(9) 0.0273(7) Uani 1 1 d .
N11 N 0.1893(4) 0.5647(2) 0.29472(9) 0.0229(7) Uani 1 1 d .
N12 N 0.2355(3) 0.4022(2) 0.26102(9) 0.0192(6) Uani 1 1 d .
C1 C 0.2006(4) -0.1390(3) 0.39381(10) 0.0225(8) Uani 1 1 d .
H1 H 0.1848 -0.0652 0.3818 0.027 Uiso 1 1 calc R
C2 C 0.2496(5) -0.2748(3) 0.43789(12) 0.0311(10) Uani 1 1 d .
H2 H 0.2751 -0.3148 0.4631 0.037 Uiso 1 1 calc R
C3 C 0.2779(4) 0.2911(3) 0.43396(11) 0.0212(8) Uani 1 1 d .
H3 H 0.2585 0.2436 0.4101 0.025 Uiso 1 1 calc R
C4 C 0.3273(4) 0.3489(3) 0.49737(11) 0.0238(8) Uani 1 1 d .
H4 H 0.3493 0.3488 0.5268 0.029 Uiso 1 1 calc R
C5 C 0.2771(4) -0.0768(3) 0.47044(11) 0.0178(8) Uani 1 1 d .
C6 C 0.2698(4) 0.0470(3) 0.45360(11) 0.0189(7) Uani 1 1 d .
H6A H 0.1727 0.0645 0.4437 0.023 Uiso 1 1 calc R
H6B H 0.3354 0.0565 0.4293 0.023 Uiso 1 1 calc R
C7 C 0.3115(4) 0.1294(3) 0.48984(10) 0.0174(7) Uani 1 1 d .
C8 C 0.4625(4) 0.1041(3) 0.50504(12) 0.0223(8) Uani 1 1 d .
H8A H 0.4887 0.1576 0.5282 0.027 Uiso 1 1 calc R
H8B H 0.5301 0.1148 0.4813 0.027 Uiso 1 1 calc R
C9 C 0.4688(4) -0.0218(3) 0.52122(11) 0.0270(9) Uani 1 1 d .
H9 H 0.5669 -0.0392 0.5312 0.032 Uiso 1 1 calc R
C10 C 0.4296(4) -0.1044(3) 0.48523(11) 0.0231(8) Uani 1 1 d .
H10A H 0.4350 -0.1849 0.4954 0.028 Uiso 1 1 calc R
H10B H 0.4964 -0.0952 0.4612 0.028 Uiso 1 1 calc R
C11 C 0.1717(4) -0.0933(3) 0.50726(11) 0.0263(8) Uani 1 1 d .
H11A H 0.1746 -0.1737 0.5175 0.032 Uiso 1 1 calc R
H11B H 0.0743 -0.0762 0.4976 0.032 Uiso 1 1 calc R
C12 C 0.2149(5) -0.0094(3) 0.54367(12) 0.0315(9) Uani 1 1 d .
H12 H 0.1480 -0.0189 0.5681 0.038 Uiso 1 1 calc R
C13 C 0.2068(4) 0.1156(3) 0.52736(12) 0.0271(9) Uani 1 1 d .
H13A H 0.2318 0.1696 0.5505 0.033 Uiso 1 1 calc R
H13B H 0.1093 0.1331 0.5178 0.033 Uiso 1 1 calc R
C14 C 0.3649(5) -0.0364(3) 0.55857(12) 0.0347(10) Uani 1 1 d .
H14A H 0.3694 -0.1163 0.5694 0.042 Uiso 1 1 calc R
H14B H 0.3916 0.0161 0.5820 0.042 Uiso 1 1 calc R
C15 C 0.2251(4) -0.0539(3) 0.26275(11) 0.0221(8) Uani 1 1 d .
H15 H 0.2722 -0.0166 0.2856 0.027 Uiso 1 1 calc R
C16 C 0.1361(4) -0.0912(3) 0.20119(12) 0.0263(9) Uani 1 1 d .
H16 H 0.1090 -0.0848 0.1722 0.032 Uiso 1 1 calc R
C17 C 0.2433(5) 0.3841(3) 0.30394(12) 0.0292(9) Uani 1 1 d .
H17 H 0.2662 0.3126 0.3168 0.035 Uiso 1 1 calc R
C18 C 0.2026(4) 0.5156(3) 0.25715(11) 0.0239(8) Uani 1 1 d .
H18 H 0.1907 0.5543 0.2308 0.029 Uiso 1 1 calc R
C19 C 0.2599(4) 0.1069(3) 0.20796(11) 0.0176(7) Uani 1 1 d .
C20 C 0.2196(4) 0.1963(3) 0.24201(10) 0.0170(7) Uani 1 1 d .
H20A H 0.2642 0.1762 0.2695 0.020 Uiso 1 1 calc R
H20B H 0.1157 0.1976 0.2460 0.020 Uiso 1 1 calc R
C21 C 0.2724(4) 0.3165(3) 0.22694(11) 0.0197(7) Uani 1 1 d .
C22 C 0.1984(4) 0.3475(3) 0.18502(10) 0.0236(8) Uani 1 1 d .
H22A H 0.2286 0.4250 0.1756 0.028 Uiso 1 1 calc R
H22B H 0.0946 0.3486 0.1892 0.028 Uiso 1 1 calc R
C23 C 0.2378(4) 0.2573(3) 0.15077(11) 0.0273(8) Uani 1 1 d .
H23 H 0.1904 0.2774 0.1233 0.033 Uiso 1 1 calc R
C24 C 0.1882(4) 0.1361(3) 0.16542(10) 0.0251(8) Uani 1 1 d .
H24A H 0.0841 0.1353 0.1689 0.030 Uiso 1 1 calc R
H24B H 0.2141 0.0780 0.1438 0.030 Uiso 1 1 calc R
C25 C 0.4212(4) 0.1030(3) 0.20188(12) 0.0242(8) Uani 1 1 d .
H25A H 0.4462 0.0446 0.1803 0.029 Uiso 1 1 calc R
H25B H 0.4679 0.0820 0.2289 0.029 Uiso 1 1 calc R
C26 C 0.4716(4) 0.2232(3) 0.18723(12) 0.0290(9) Uani 1 1 d .
H26 H 0.5766 0.2219 0.1832 0.035 Uiso 1 1 calc R
C27 C 0.4336(4) 0.3137(3) 0.22077(11) 0.0256(8) Uani 1 1 d .
H27A H 0.4674 0.3903 0.2114 0.031 Uiso 1 1 calc R
H27B H 0.4805 0.2948 0.2480 0.031 Uiso 1 1 calc R
C28 C 0.3994(4) 0.2558(3) 0.14438(12) 0.0341(10) Uani 1 1 d .
H28A H 0.4323 0.3325 0.1350 0.041 Uiso 1 1 calc R
H28B H 0.4249 0.1990 0.1222 0.041 Uiso 1 1 calc R
O1W O 0.3040(4) 0.6277(3) 0.54061(11) 0.0629(10) Uani 1 1 d .
H1W H 0.2671 0.5816 0.5224 0.094 Uiso 1 1 d R
H2W H 0.3505 0.5878 0.5588 0.094 Uiso 1 1 d R

loop_
_atom_site_aniso_label
_atom_site_aniso_U_11
_atom_site_aniso_U_22
_atom_site_aniso_U_33
_atom_site_aniso_U_23
_atom_site_aniso_U_13
_atom_site_aniso_U_12
Cu1 0.0296(3) 0.0172(2) 0.0226(2) 0.00275(19) -0.0012(2) -0.00013(19)
Cu2 0.0404(3) 0.0176(2) 0.0186(2) 0.00287(19) -0.0018(2) -0.0006(2)
Mo1 0.02218(16) 0.02992(16) 0.02485(16) -0.00393(15) -0.00107(14) 0.00514(14)
Mo2 0.02472(19) 0.0441(2) 0.03427(19) -0.00169(17) -0.00136(15) 0.00551(16)
O1 0.0252(14) 0.0338(13) 0.0244(14) -0.0039(12) -0.0035(10) 0.0027(12)
O2 0.0374(19) 0.097(3) 0.0331(15) 0.0318(17) -0.0022(15) 0.0121(19)
O3 0.0406(19) 0.075(2) 0.0515(19) 0.0196(16) 0.0230(16) 0.0263(18)
O4 0.076(3) 0.052(2) 0.115(3) -0.037(2) -0.058(2) 0.0055(19)
O5 0.061(3) 0.155(4) 0.056(2) 0.017(3) 0.028(2) 0.008(3)
O6 0.047(3) 0.119(3) 0.130(4) -0.058(3) -0.043(3) 0.002(2)
O7 0.077(3) 0.061(2) 0.172(4) 0.023(3) 0.027(3) 0.045(2)
N1 0.0305(17) 0.0167(13) 0.0225(15) -0.0008(13) -0.0019(13) -0.0010(13)
N2 0.049(2) 0.0131(14) 0.0214(16) 0.0046(13) -0.0014(14) 0.0001(14)
N3 0.0330(17) 0.0126(14) 0.0180(16) 0.0016(12) -0.0030(12) -0.0014(13)
N4 0.0294(19) 0.0164(14) 0.0178(16) -0.0012(12) -0.0027(13) 0.0014(13)
N5 0.0290(19) 0.0162(15) 0.0214(16) -0.0020(12) -0.0050(14) 0.0015(13)
N6 0.0214(16) 0.0148(14) 0.0160(14) 0.0019(11) -0.0035(12) 0.0000(12)
N7 0.0279(16) 0.0186(16) 0.0164(14) 0.0024(13) -0.0005(13) -0.0004(14)
N8 0.037(2) 0.0262(15) 0.0222(16) -0.0009(14) -0.0036(13) -0.0052(15)
N9 0.0200(16) 0.0152(14) 0.0168(14) 0.0049(12) 0.0010(12) 0.0001(12)
N10 0.041(2) 0.0182(15) 0.0223(16) 0.0049(13) -0.0015(14) -0.0013(14)
N11 0.033(2) 0.0149(14) 0.0204(16) -0.0013(12) -0.0019(14) 0.0012(13)
N12 0.0267(17) 0.0142(13) 0.0169(15) 0.0011(12) -0.0020(13) 0.0014(13)
C1 0.028(2) 0.0186(16) 0.0211(18) 0.0003(16) -0.0045(15) -0.0004(16)
C2 0.054(3) 0.0151(17) 0.024(2) 0.0080(16) -0.0076(18) -0.0026(19)
C3 0.027(2) 0.0174(18) 0.0190(19) -0.0028(14) 0.0015(15) -0.0014(15)
C4 0.030(2) 0.0224(18) 0.0190(17) -0.0021(15) -0.0040(15) -0.0015(17)
C5 0.024(2) 0.0145(16) 0.0148(18) 0.0009(13) -0.0042(14) 0.0010(14)
C6 0.0212(19) 0.0183(16) 0.0171(18) -0.0005(14) -0.0044(15) 0.0010(14)
C7 0.0208(18) 0.0159(16) 0.0156(16) -0.0016(14) -0.0012(14) -0.0051(15)
C8 0.021(2) 0.0208(17) 0.0253(19) 0.0026(15) -0.0061(16) -0.0028(15)
C9 0.029(2) 0.0228(19) 0.029(2) 0.0077(16) -0.0134(16) 0.0008(16)
C10 0.021(2) 0.0200(17) 0.0286(19) 0.0065(15) -0.0026(17) 0.0003(16)
C11 0.028(2) 0.0229(18) 0.028(2) 0.0026(16) 0.0055(18) -0.0077(17)
C12 0.044(3) 0.0234(19) 0.027(2) 0.0033(18) 0.0122(18) -0.0052(19)
C13 0.037(2) 0.0202(19) 0.025(2) -0.0022(15) 0.0070(17) -0.0042(16)
C14 0.061(3) 0.026(2) 0.0176(19) 0.0039(16) -0.0109(19) -0.0086(19)
C15 0.028(2) 0.0188(17) 0.0195(19) 0.0021(15) -0.0044(16) 0.0022(15)
C16 0.037(2) 0.0212(18) 0.0207(19) -0.0020(16) -0.0043(16) -0.0040(17)
C17 0.053(3) 0.0159(17) 0.019(2) 0.0007(15) -0.0058(17) 0.0029(17)
C18 0.035(2) 0.0162(17) 0.0208(18) 0.0019(15) -0.0020(16) 0.0003(16)
C19 0.0200(19) 0.0135(16) 0.0193(18) 0.0036(13) -0.0013(14) -0.0026(14)
C20 0.0198(18) 0.0141(16) 0.0171(17) 0.0036(14) -0.0025(14) -0.0002(13)
C21 0.0251(19) 0.0159(16) 0.0180(18) -0.0011(14) -0.0011(14) -0.0012(16)
C22 0.032(2) 0.0180(17) 0.0204(17) 0.0069(15) -0.0016(15) 0.0009(15)
C23 0.047(2) 0.0183(17) 0.0169(18) 0.0054(15) -0.0020(17) -0.0033(17)
C24 0.037(2) 0.0213(17) 0.0173(17) 0.0018(15) -0.0039(15) -0.0048(17)
C25 0.023(2) 0.0211(17) 0.029(2) -0.0031(15) 0.0068(17) -0.0010(16)
C26 0.023(2) 0.0263(18) 0.037(2) -0.0065(18) 0.0107(17) -0.0007(16)
C27 0.0216(19) 0.0240(17) 0.0312(19) 0.0063(16) 0.0009(17) -0.0084(18)
C28 0.049(3) 0.0253(18) 0.028(2) 0.0002(17) 0.0174(18) -0.0082(18)
O1W 0.088(3) 0.0360(17) 0.065(2) -0.0103(17) -0.017(2) 0.0134(19)

loop_
_atom_type_symbol
_atom_type_description
_atom_type_scat_dispersion_real
_atom_type_scat_dispersion_imag
_atom_type_scat_source
C C 0.0033 0.0016 'International Tables Vol C Tables 4.2.6.8 and 6.1.1.4'
H H 0.0000 0.0000 'International Tables Vol C Tables 4.2.6.8 and 6.1.1.4'
N N 0.0061 0.0033 'International Tables Vol C Tables 4.2.6.8 and 6.1.1.4'
O O 0.0106 0.0060 'International Tables Vol C Tables 4.2.6.8 and 6.1.1.4'
Cu Cu 0.3201 1.2651 'International Tables Vol C Tables 4.2.6.8 and 6.1.1.4'
Mo Mo -1.6832 0.6857 'International Tables Vol C Tables 4.2.6.8 and 6.1.1.4'

loop_
_geom_angle_atom_site_label_1
_geom_angle_atom_site_label_2
_geom_angle_atom_site_label_3
_geom_angle
_geom_angle_site_symmetry_3
N7 Cu1 N1 127.83(11) .
N7 Cu1 N11 116.73(12) 1_545
N1 Cu1 N11 114.74(11) 1_545
N4 Cu2 N10 132.09(12) .
N4 Cu2 N2 115.15(12) 1_565
N10 Cu2 N2 112.61(12) 1_565
O3 Mo1 O2 107.78(15) .
O3 Mo1 O4 108.9(2) .
O2 Mo1 O4 108.7(2) .
O3 Mo1 O1 111.60(13) .
O2 Mo1 O1 109.26(15) .
O4 Mo1 O1 110.45(14) .
O5 Mo2 O6 112.9(2) .
O5 Mo2 O7 108.2(2) .
O6 Mo2 O7 107.6(2) .
O5 Mo2 O1 109.46(16) .
O6 Mo2 O1 108.64(16) .
O7 Mo2 O1 110.06(16) .
Mo1 O1 Mo2 136.46(13) .
C1 N1 N2 107.1(3) .
C1 N1 Cu1 130.3(2) .
N2 N1 Cu1 121.1(2) .
C2 N2 N1 106.3(3) .
C2 N2 Cu2 128.4(2) 1_545
N1 N2 Cu2 124.8(2) 1_545
C2 N3 C1 104.1(3) .
C2 N3 C5 124.1(3) .
C1 N3 C5 131.7(3) .
C3 N4 N5 107.9(3) .
C3 N4 Cu2 128.2(3) .
N5 N4 Cu2 123.5(2) .
C4 N5 N4 105.1(3) .
C3 N6 C4 104.4(3) .
C3 N6 C7 129.0(3) .
C4 N6 C7 126.6(3) .
C15 N7 N8 107.8(3) .
C15 N7 Cu1 129.5(2) .
N8 N7 Cu1 122.5(2) .
C16 N8 N7 106.0(3) .
C16 N9 C15 104.5(3) .
C16 N9 C19 129.2(3) .
C15 N9 C19 126.3(3) .
C17 N10 N11 106.9(3) .
C17 N10 Cu2 127.2(2) .
N11 N10 Cu2 125.1(2) .
C18 N11 N10 106.8(3) .
C18 N11 Cu1 130.9(2) 1_565
N10 N11 Cu1 121.5(2) 1_565
C18 N12 C17 104.5(3) .
C18 N12 C21 129.2(3) .
C17 N12 C21 126.0(3) .
N1 C1 N3 110.8(3) .
N1 C1 H1 124.6 .
N3 C1 H1 124.6 .
N2 C2 N3 111.7(3) .
N2 C2 H2 124.1 .
N3 C2 H2 124.1 .
N4 C3 N6 110.5(3) .
N4 C3 H3 124.8 .
N6 C3 H3 124.8 .
N5 C4 N6 112.0(3) .
N5 C4 H4 124.0 .
N6 C4 H4 124.0 .
N3 C5 C6 108.8(3) .
N3 C5 C11 109.7(3) .
C6 C5 C11 110.3(3) .
N3 C5 C10 107.6(3) .
C6 C5 C10 109.9(3) .
C11 C5 C10 110.5(3) .
C5 C6 C7 108.5(3) .
C5 C6 H6A 110.0 .
C7 C6 H6A 110.0 .
C5 C6 H6B 110.0 .
C7 C6 H6B 110.0 .
H6A C6 H6B 108.4 .
N6 C7 C8 109.1(3) .
N6 C7 C6 109.3(3) .
C8 C7 C6 110.4(3) .
N6 C7 C13 108.6(3) .
C8 C7 C13 109.7(3) .
C6 C7 C13 109.6(3) .
C7 C8 C9 108.6(3) .
C7 C8 H8A 110.0 .
C9 C8 H8A 110.0 .
C7 C8 H8B 110.0 .
C9 C8 H8B 110.0 .
H8A C8 H8B 108.3 .
C10 C9 C14 109.9(3) .
C10 C9 C8 109.9(3) .
C14 C9 C8 109.3(3) .
C10 C9 H9 109.2 .
C14 C9 H9 109.2 .
C8 C9 H9 109.2 .
C9 C10 C5 108.5(3) .
C9 C10 H10A 110.0 .
C5 C10 H10A 110.0 .
C9 C10 H10B 110.0 .
C5 C10 H10B 110.0 .
H10A C10 H10B 108.4 .
C5 C11 C12 107.8(3) .
C5 C11 H11A 110.1 .
C12 C11 H11A 110.1 .
C5 C11 H11B 110.1 .
C12 C11 H11B 110.1 .
H11A C11 H11B 108.5 .
C14 C12 C13 110.0(3) .
C14 C12 C11 109.9(3) .
C13 C12 C11 109.4(3) .
C14 C12 H12 109.2 .
C13 C12 H12 109.2 .
C11 C12 H12 109.2 .
C12 C13 C7 108.6(3) .
C12 C13 H13A 110.0 .
C7 C13 H13A 110.0 .
C12 C13 H13B 110.0 .
C7 C13 H13B 110.0 .
H13A C13 H13B 108.3 .
C12 C14 C9 109.6(3) .
C12 C14 H14A 109.8 .
C9 C14 H14A 109.8 .
C12 C14 H14B 109.8 .
C9 C14 H14B 109.8 .
H14A C14 H14B 108.2 .
N7 C15 N9 110.2(3) .
N7 C15 H15 124.9 .
N9 C15 H15 124.9 .
N8 C16 N9 111.5(3) .
N8 C16 H16 124.3 .
N9 C16 H16 124.3 .
N10 C17 N12 110.7(3) .
N10 C17 H17 124.7 .
N12 C17 H17 124.7 .
N11 C18 N12 111.2(3) .
N11 C18 H18 124.4 .
N12 C18 H18 124.4 .
N9 C19 C25 109.7(3) .
N9 C19 C24 109.0(3) .
C25 C19 C24 109.6(3) .
N9 C19 C20 107.6(3) .
C25 C19 C20 110.6(3) .
C24 C19 C20 110.3(3) .
C19 C20 C21 108.3(3) .
C19 C20 H20A 110.0 .
C21 C20 H20A 110.0 .
C19 C20 H20B 110.0 .
C21 C20 H20B 110.0 .
H20A C20 H20B 108.4 .
N12 C21 C22 110.5(3) .
N12 C21 C27 109.5(3) .
C22 C21 C27 110.3(3) .
N12 C21 C20 107.7(3) .
C22 C21 C20 109.1(3) .
C27 C21 C20 109.7(3) .
C21 C22 C23 109.2(3) .
C21 C22 H22A 109.8 .
C23 C22 H22A 109.8 .
C21 C22 H22B 109.8 .
C23 C22 H22B 109.8 .
H22A C22 H22B 108.3 .
C28 C23 C22 109.6(3) .
C28 C23 C24 109.1(3) .
C22 C23 C24 109.6(3) .
C28 C23 H23 109.5 .
C22 C23 H23 109.5 .
C24 C23 H23 109.5 .
C19 C24 C23 109.0(3) .
C19 C24 H24A 109.9 .
C23 C24 H24A 109.9 .
C19 C24 H24B 109.9 .
C23 C24 H24B 109.9 .
H24A C24 H24B 108.3 .
C19 C25 C26 108.4(3) .
C19 C25 H25A 110.0 .
C26 C25 H25A 110.0 .
C19 C25 H25B 110.0 .
C26 C25 H25B 110.0 .
H25A C25 H25B 108.4 .
C27 C26 C25 110.1(3) .
C27 C26 C28 109.0(3) .
C25 C26 C28 110.1(3) .
C27 C26 H26 109.2 .
C25 C26 H26 109.2 .
C28 C26 H26 109.2 .
C26 C27 C21 109.5(3) .
C26 C27 H27A 109.8 .
C21 C27 H27A 109.8 .
C26 C27 H27B 109.8 .
C21 C27 H27B 109.8 .
H27A C27 H27B 108.2 .
C23 C28 C26 108.9(3) .
C23 C28 H28A 109.9 .
C26 C28 H28A 109.9 .
C23 C28 H28B 109.9 .
C26 C28 H28B 109.9 .
H28A C28 H28B 108.3 .
H1W O1W H2W 108.4 .

loop_
_geom_bond_atom_site_label_1
_geom_bond_atom_site_label_2
_geom_bond_distance
_geom_bond_site_symmetry_2
Cu1 N7 1.934(3) .
Cu1 N1 1.965(3) .
Cu1 N11 2.001(3) 1_545
Cu2 N4 1.927(3) .
Cu2 N10 1.938(3) .
Cu2 N2 2.002(3) 1_565
Mo1 O3 1.703(3) .
Mo1 O2 1.706(3) .
Mo1 O4 1.706(3) .
Mo1 O1 1.885(2) .
Mo2 O5 1.690(3) .
Mo2 O6 1.698(4) .
Mo2 O7 1.719(4) .
Mo2 O1 1.897(2) .
N1 C1 1.310(4) .
N1 N2 1.380(4) .
N2 C2 1.303(5) .
N2 Cu2 2.002(3) 1_545
N3 C2 1.348(4) .
N3 C1 1.352(4) .
N3 C5 1.489(4) .
N4 C3 1.308(4) .
N4 N5 1.389(4) .
N5 C4 1.313(4) .
N6 C3 1.351(4) .
N6 C4 1.351(4) .
N6 C7 1.493(4) .
N7 C15 1.299(4) .
N7 N8 1.378(4) .
N8 C16 1.301(5) .
N9 C16 1.348(4) .
N9 C15 1.352(4) .
N9 C19 1.493(4) .
N10 C17 1.309(4) .
N10 N11 1.378(4) .
N11 C18 1.306(4) .
N11 Cu1 2.001(3) 1_565
N12 C18 1.346(4) .
N12 C17 1.355(4) .
N12 C21 1.490(4) .
C1 H1 0.9400 .
C2 H2 0.9400 .
C3 H3 0.9400 .
C4 H4 0.9400 .
C5 C6 1.521(4) .
C5 C11 1.525(5) .
C5 C10 1.532(5) .
C6 C7 1.525(4) .
C6 H6A 0.9800 .
C6 H6B 0.9800 .
C7 C8 1.519(5) .
C7 C13 1.533(5) .
C8 C9 1.535(5) .
C8 H8A 0.9800 .
C8 H8B 0.9800 .
C9 C10 1.516(5) .
C9 C14 1.525(6) .
C9 H9 0.9900 .
C10 H10A 0.9800 .
C10 H10B 0.9800 .
C11 C12 1.544(5) .
C11 H11A 0.9800 .
C11 H11B 0.9800 .
C12 C14 1.511(6) .
C12 C13 1.528(5) .
C12 H12 0.9900 .
C13 H13A 0.9800 .
C13 H13B 0.9800 .
C14 H14A 0.9800 .
C14 H14B 0.9800 .
C15 H15 0.9400 .
C16 H16 0.9400 .
C17 H17 0.9400 .
C18 H18 0.9400 .
C19 C25 1.521(5) .
C19 C24 1.523(5) .
C19 C20 1.525(4) .
C20 C21 1.542(4) .
C20 H20A 0.9800 .
C20 H20B 0.9800 .
C21 C22 1.520(5) .
C21 C27 1.521(5) .
C22 C23 1.534(5) .
C22 H22A 0.9800 .
C22 H22B 0.9800 .
C23 C28 1.526(5) .
C23 C24 1.539(4) .
C23 H23 0.9900 .
C24 H24A 0.9800 .
C24 H24B 0.9800 .
C25 C26 1.531(5) .
C25 H25A 0.9800 .
C25 H25B 0.9800 .
C26 C27 1.518(5) .
C26 C28 1.542(5) .
C26 H26 0.9900 .
C27 H27A 0.9800 .
C27 H27B 0.9800 .
C28 H28A 0.9800 .
C28 H28B 0.9800 .
O1W H1W 0.8502 .
O1W H2W 0.8499 .

loop_
_geom_torsion_atom_site_label_1
_geom_torsion_atom_site_label_2
_geom_torsion_atom_site_label_3
_geom_torsion_atom_site_label_4
_geom_torsion
_geom_torsion_site_symmetry_1
_geom_torsion_site_symmetry_4
O3 Mo1 O1 Mo2 -176.4(2) . .
O2 Mo1 O1 Mo2 64.5(2) . .
O4 Mo1 O1 Mo2 -55.0(3) . .
O5 Mo2 O1 Mo1 -32.0(3) . .
O6 Mo2 O1 Mo1 -155.6(3) . .
O7 Mo2 O1 Mo1 86.8(3) . .
N7 Cu1 N1 C1 -1.7(4) . .
N11 Cu1 N1 C1 168.4(3) 1_545 .
N7 Cu1 N1 N2 -165.9(2) . .
N11 Cu1 N1 N2 4.1(3) 1_545 .
C1 N1 N2 C2 -0.1(4) . .
Cu1 N1 N2 C2 167.3(3) . .
C1 N1 N2 Cu2 -172.5(3) . 1_545
Cu1 N1 N2 Cu2 -5.0(4) . 1_545
N10 Cu2 N4 C3 -17.7(4) . .
N2 Cu2 N4 C3 167.1(3) 1_565 .
N10 Cu2 N4 N5 169.6(2) . .
N2 Cu2 N4 N5 -5.5(3) 1_565 .
C3 N4 N5 C4 -0.1(4) . .
Cu2 N4 N5 C4 173.9(3) . .
N1 Cu1 N7 C15 28.5(4) . .
N11 Cu1 N7 C15 -141.3(3) 1_545 .
N1 Cu1 N7 N8 -157.5(2) . .
N11 Cu1 N7 N8 32.7(3) 1_545 .
C15 N7 N8 C16 0.4(4) . .
Cu1 N7 N8 C16 -174.7(3) . .
N4 Cu2 N10 C17 -7.1(4) . .
N2 Cu2 N10 C17 168.1(3) 1_565 .
N4 Cu2 N10 N11 -175.4(3) . .
N2 Cu2 N10 N11 -0.2(3) 1_565 .
C17 N10 N11 C18 0.6(4) . .
Cu2 N10 N11 C18 170.9(3) . .
C17 N10 N11 Cu1 -170.5(3) . 1_565
Cu2 N10 N11 Cu1 -0.2(4) . 1_565
N2 N1 C1 N3 0.5(4) . .
Cu1 N1 C1 N3 -165.5(2) . .
C2 N3 C1 N1 -0.6(4) . .
C5 N3 C1 N1 177.1(3) . .
N1 N2 C2 N3 -0.2(5) . .
Cu2 N2 C2 N3 171.7(3) 1_545 .
C1 N3 C2 N2 0.5(5) . .
C5 N3 C2 N2 -177.5(3) . .
N5 N4 C3 N6 0.4(4) . .
Cu2 N4 C3 N6 -173.1(2) . .
C4 N6 C3 N4 -0.6(4) . .
C7 N6 C3 N4 -178.7(3) . .
N4 N5 C4 N6 -0.3(4) . .
C3 N6 C4 N5 0.6(4) . .
C7 N6 C4 N5 178.7(3) . .
C2 N3 C5 C6 174.2(4) . .
C1 N3 C5 C6 -3.1(5) . .
C2 N3 C5 C11 -65.1(5) . .
C1 N3 C5 C11 117.6(4) . .
C2 N3 C5 C10 55.1(4) . .
C1 N3 C5 C10 -122.2(4) . .
N3 C5 C6 C7 -178.1(3) . .
C11 C5 C6 C7 61.5(4) . .
C10 C5 C6 C7 -60.5(4) . .
C3 N6 C7 C8 115.4(4) . .
C4 N6 C7 C8 -62.2(4) . .
C3 N6 C7 C6 -5.4(5) . .
C4 N6 C7 C6 176.9(3) . .
C3 N6 C7 C13 -125.0(4) . .
C4 N6 C7 C13 57.3(4) . .
C5 C6 C7 N6 -179.6(3) . .
C5 C6 C7 C8 60.3(4) . .
C5 C6 C7 C13 -60.7(4) . .
N6 C7 C8 C9 180.0(3) . .
C6 C7 C8 C9 -59.9(4) . .
C13 C7 C8 C9 61.1(4) . .
C7 C8 C9 C10 60.1(4) . .
C7 C8 C9 C14 -60.6(4) . .
C14 C9 C10 C5 59.8(4) . .
C8 C9 C10 C5 -60.6(4) . .
N3 C5 C10 C9 179.5(3) . .
C6 C5 C10 C9 61.1(3) . .
C11 C5 C10 C9 -60.8(3) . .
N3 C5 C11 C12 178.8(3) . .
C6 C5 C11 C12 -61.4(4) . .
C10 C5 C11 C12 60.3(4) . .
C5 C11 C12 C14 -60.0(4) . .
C5 C11 C12 C13 60.9(4) . .
C14 C12 C13 C7 59.8(4) . .
C11 C12 C13 C7 -61.0(4) . .
N6 C7 C13 C12 -179.7(3) . .
C8 C7 C13 C12 -60.5(4) . .
C6 C7 C13 C12 60.9(4) . .
C13 C12 C14 C9 -60.2(4) . .
C11 C12 C14 C9 60.3(4) . .
C10 C9 C14 C12 -60.4(4) . .
C8 C9 C14 C12 60.3(4) . .
N8 N7 C15 N9 0.0(4) . .
Cu1 N7 C15 N9 174.6(2) . .
C16 N9 C15 N7 -0.3(4) . .
C19 N9 C15 N7 -179.6(3) . .
N7 N8 C16 N9 -0.6(4) . .
C15 N9 C16 N8 0.6(4) . .
C19 N9 C16 N8 179.8(3) . .
N11 N10 C17 N12 -1.0(4) . .
Cu2 N10 C17 N12 -171.0(3) . .
C18 N12 C17 N10 1.0(4) . .
C21 N12 C17 N10 174.8(3) . .
N10 N11 C18 N12 0.0(4) . .
Cu1 N11 C18 N12 169.9(3) 1_565 .
C17 N12 C18 N11 -0.6(4) . .
C21 N12 C18 N11 -174.1(3) . .
C16 N9 C19 C25 -105.6(4) . .
C15 N9 C19 C25 73.4(4) . .
C16 N9 C19 C24 14.4(5) . .
C15 N9 C19 C24 -166.6(3) . .
C16 N9 C19 C20 134.0(4) . .
C15 N9 C19 C20 -46.9(4) . .
N9 C19 C20 C21 -179.9(3) . .
C25 C19 C20 C21 60.3(3) . .
C24 C19 C20 C21 -61.0(4) . .
C18 N12 C21 C22 -29.8(5) . .
C17 N12 C21 C22 157.9(4) . .
C18 N12 C21 C27 92.0(4) . .
C17 N12 C21 C27 -80.3(4) . .
C18 N12 C21 C20 -148.8(4) . .
C17 N12 C21 C20 38.9(5) . .
C19 C20 C21 N12 -178.6(3) . .
C19 C20 C21 C22 61.4(3) . .
C19 C20 C21 C27 -59.5(3) . .
N12 C21 C22 C23 -179.6(3) . .
C27 C21 C22 C23 59.1(4) . .
C20 C21 C22 C23 -61.4(4) . .
C21 C22 C23 C28 -59.4(4) . .
C21 C22 C23 C24 60.3(4) . .
N9 C19 C24 C23 177.9(3) . .
C25 C19 C24 C23 -62.0(4) . .
C20 C19 C24 C23 59.9(4) . .
C28 C23 C24 C19 61.1(4) . .
C22 C23 C24 C19 -59.0(4) . .
N9 C19 C25 C26 -179.0(3) . .
C24 C19 C25 C26 61.3(4) . .
C20 C19 C25 C26 -60.5(4) . .
C19 C25 C26 C27 59.9(4) . .
C19 C25 C26 C28 -60.3(4) . .
C25 C26 C27 C21 -60.3(4) . .
C28 C26 C27 C21 60.5(4) . .
N12 C21 C27 C26 177.9(3) . .
C22 C21 C27 C26 -60.2(4) . .
C20 C21 C27 C26 60.0(3) . .
C22 C23 C28 C26 60.4(3) . .
C24 C23 C28 C26 -59.7(4) . .
C27 C26 C28 C23 -60.9(4) . .
C25 C26 C28 C23 59.9(4) . .
